data_7719725
loop_
_publ_author_name
'van Staden, Christo'
'Kroon, Robin E.'
'Matthews, Cameron'
'Moskaleva, Lyudmila V.'
'Otukile, Kgalaletso P.'
'Kama, Dumisani V.'
'Schutte-Smith, Marietjie'
'Visser, Hendrik G.'

_publ_section_title
;
 Ligand and counter-ion effects on the photoluminescence of dinuclear
 bis(diphenylphosphino)amine gold(I) complexes.
;
_journal_issue 44
_journal_name_full 'Dalton transactions (Cambridge, England : 2003)'
_journal_page_first 16393
_journal_page_last 16409
_journal_paper_doi 10.1039/d5dt02181b
_journal_volume 54
_journal_year 2025
_chemical_formula_moiety 'C56 H58 Au2 N2 P4, 2(F6 Sb)'
_chemical_formula_sum 'C56 H58 Au2 F12 N2 P4 Sb2'
_chemical_formula_weight 1748.35
_space_group_crystal_system monoclinic
_space_group_IT_number 14
_space_group_name_Hall '-P 2yn'
_space_group_name_H-M_alt 'P 1 21/n 1'
_atom_sites_solution_hydrogens geom
_atom_sites_solution_primary dual
_audit_creation_date 2025-09-24
_audit_creation_method
;
Olex2 1.5
(compiled 2025.07.13 svn.rb7424aed for OlexSys, GUI svn.r7314)
;
_audit_update_record
;
2025-10-16 deposited with the CCDC.	2025-10-21 downloaded from the CCDC.
;
_cell_angle_alpha 90
_cell_angle_beta 100.419(4)
_cell_angle_gamma 90
_cell_formula_units_Z 2
_cell_length_a 13.4678(16)
_cell_length_b 14.5368(18)
_cell_length_c 15.349(2)
_cell_measurement_reflns_used 9485
_cell_measurement_temperature 100(2)
_cell_measurement_theta_max 28.29
_cell_measurement_theta_min 2.63
_cell_volume 2955.5(6)
_computing_cell_refinement 'SAINT V8.40B (?, 2016)'
_computing_data_reduction 'SAINT V8.40B (?, 2016)'
_computing_molecular_graphics 'Olex2 1.5 (Dolomanov et al., 2009)'
_computing_publication_material 'Olex2 1.5 (Dolomanov et al., 2009)'
_computing_structure_refinement 'SHELXL 2019/3 (Sheldrick, 2015)'
_computing_structure_solution 'SHELXT  (Sheldrick, 2015)'
_diffrn_ambient_temperature 100.0
_diffrn_measured_fraction_theta_full 0.999
_diffrn_measured_fraction_theta_max 0.999
_diffrn_measurement_device_type 'Bruker D8 Quest Eco Chi Photon II CPAD'
_diffrn_measurement_method '\f and \w scans'
_diffrn_radiation_type MoK\a
_diffrn_radiation_wavelength 0.71073
_diffrn_reflns_av_R_equivalents 0.0407
_diffrn_reflns_av_unetI/netI 0.0208
_diffrn_reflns_Laue_measured_fraction_full 0.999
_diffrn_reflns_Laue_measured_fraction_max 0.999
_diffrn_reflns_limit_h_max 17
_diffrn_reflns_limit_h_min -17
_diffrn_reflns_limit_k_max 19
_diffrn_reflns_limit_k_min -19
_diffrn_reflns_limit_l_max 20
_diffrn_reflns_limit_l_min -20
_diffrn_reflns_number 67734
_diffrn_reflns_point_group_measured_fraction_full 0.999
_diffrn_reflns_point_group_measured_fraction_max 0.999
_diffrn_reflns_theta_full 25.242
_diffrn_reflns_theta_max 28.301
_diffrn_reflns_theta_min 2.627
_diffrn_source_current 20.0
_diffrn_source_power 1.0
_diffrn_source_voltage 50.0
_diffrn_standards_number 0
_exptl_absorpt_coefficient_mu 6.038
_exptl_absorpt_correction_T_max 0.7457
_exptl_absorpt_correction_T_min 0.5250
_exptl_absorpt_correction_type multi-scan
_exptl_absorpt_process_details
;
SADABS-2016/2 (Bruker,2016/2) was used for absorption correction.
wR2(int) was 0.1019 before and 0.0577 after correction.
The Ratio of minimum to maximum transmission is 0.7040.
The \l/2 correction factor is Not present.
;
_exptl_crystal_colour colourless
_exptl_crystal_colour_primary colourless
_exptl_crystal_density_diffrn 1.965
_exptl_crystal_description Cuboid
_exptl_crystal_F_000 1672
_exptl_crystal_size_max 0.285
_exptl_crystal_size_mid 0.094
_exptl_crystal_size_min 0.078
_refine_diff_density_max 1.741
_refine_diff_density_min -1.587
_refine_diff_density_rms 0.087
_refine_ls_extinction_coef 0.00015(3)
_refine_ls_extinction_expression Fc^*^=kFc[1+0.001xFc^2^\l^3^/sin(2\q)]^-1/4^
_refine_ls_extinction_method 'SHELXL-2019/2 (Sheldrick 2019)'
_refine_ls_goodness_of_fit_ref 1.034
_refine_ls_hydrogen_treatment constr
_refine_ls_matrix_type full
_refine_ls_number_parameters 444
_refine_ls_number_reflns 7350
_refine_ls_number_restraints 31
_refine_ls_restrained_S_all 1.036
_refine_ls_R_factor_all 0.0239
_refine_ls_R_factor_gt 0.0203
_refine_ls_shift/su_max 0.006
_refine_ls_shift/su_mean 0.001
_refine_ls_structure_factor_coef Fsqd
_refine_ls_weighting_details 'w=1/[\s^2^(Fo^2^)+(0.0054P)^2^+5.4908P] where P=(Fo^2^+2Fc^2^)/3'
_refine_ls_weighting_scheme calc
_refine_ls_wR_factor_gt 0.0396
_refine_ls_wR_factor_ref 0.0410
_reflns_Friedel_coverage 0.000
_reflns_number_gt 6751
_reflns_number_total 7350
_reflns_threshold_expression 'I > 2\s(I)'
_cod_data_source_file d5dt02181b4.cif
_cod_data_source_block q2_21ccv4_0m
_cod_depositor_comments 'Adding full bibliography for 7719723--7719726.cif.'
_cod_original_cell_volume 2955.4(6)
_cod_database_code 7719725
_shelx_shelxl_version_number 2019/3
_shelx_space_group_comment
;
The symmetry employed for this shelxl refinement is uniquely defined
by the following loop, which should always be used as a source of
symmetry information in preference to the above space-group names.
They are only intended as comments.
;
_shelx_estimated_absorpt_t_max 0.650
_shelx_estimated_absorpt_t_min 0.278
_olex2_refinement_description
;
1. Fixed Uiso
 At 1.2 times of:
  All C(H) groups, All C(H,H) groups
 At 1.5 times of:
  All C(H,H,H) groups
2. Uiso/Uaniso restraints and constraints
Uanis(C2B) \\sim Ueq: with sigma of 0.001 and sigma for terminal atoms of 0.002
Uanis(C4A) \\sim Ueq: with sigma of 0.001 and sigma for terminal atoms of 0.01
Uanis(C1C) \\sim Ueq: with sigma of 0.001 and sigma for terminal atoms of 0.002
Uanis(C28A) \\sim Ueq, Uanis(C29A) \\sim Ueq: with sigma of 0.01 and sigma for
terminal atoms of 0.02
Uanis(C27B) = Uanis(C27A)
Uanis(C1C) = Uanis(C1A)
Uanis(C4A) = Uanis(C4C)
Uanis(C3A) = Uanis(C3C)
Uanis(C1C) = Uanis(C1B)
Uanis(C2C) = Uanis(C2A)
3. Others
 1*[Sof(C4A)+Sof(H45A)+Sof(H45B)+Sof(H45C)+Sof(C1A)+Sof(H00L)+Sof(C2A)+
 Sof(H8A)+Sof(H8B)+Sof(H8C)+Sof(C3A)+Sof(H00C)+Sof(H00D)]+1*[Sof(C1B)+Sof(H1B)+
 Sof(C2B)+Sof(H2BA)+Sof(H2BB)+Sof(H2BC)+Sof(C3B)+Sof(H3BA)+Sof(H3BB)+Sof(C4B)+
 Sof(H4BA)+Sof(H4BB)+Sof(H4BC)]+1*[Sof(C3C)+Sof(H12A)+Sof(H12B)+Sof(C1C)+
 Sof(H13)+Sof(C4C)+Sof(H11A)+Sof(H11B)+Sof(H11C)+Sof(C2C)+Sof(H8AA)+Sof(H8AB)+
 Sof(H8AC)]=1 with esd of 0.0001
 Sof(C4A)=Sof(H45A)=Sof(H45B)=Sof(H45C)=Sof(C1A)=Sof(H00L)=Sof(C2A)=Sof(H8A)=
 Sof(H8B)=Sof(H8C)=Sof(C3A)=Sof(H00C)=Sof(H00D)=FVAR(1)
 Sof(C1B)=Sof(H1B)=Sof(C2B)=Sof(H2BA)=Sof(H2BB)=Sof(H2BC)=Sof(C3B)=Sof(H3BA)=
 Sof(H3BB)=Sof(C4B)=Sof(H4BA)=Sof(H4BB)=Sof(H4BC)=FVAR(2)
 Sof(C3C)=Sof(H12A)=Sof(H12B)=Sof(C1C)=Sof(H13)=Sof(C4C)=Sof(H11A)=Sof(H11B)=
 Sof(H11C)=Sof(C2C)=Sof(H8AA)=Sof(H8AB)=Sof(H8AC)=FVAR(3)
 Sof(C27A)=Sof(H3A)=Sof(C25A)=Sof(H00W)=Sof(C26A)=Sof(H00Z)=Sof(C28A)=
 Sof(H44A)=Sof(C29A)=Sof(H0)=1-FVAR(4)
 Sof(C25B)=Sof(H25B)=Sof(C26B)=Sof(H26B)=Sof(C27B)=Sof(H27B)=Sof(C28B)=
 Sof(H28B)=Sof(C29B)=Sof(H29B)=FVAR(4)
4.a Ternary CH refined with riding coordinates:
 C1B(H1B), C1A(H00L), C1C(H13)
4.b Secondary CH2 refined with riding coordinates:
 C3B(H3BA,H3BB), C3C(H12A,H12B), C3A(H00C,H00D)
4.c Aromatic/amide H refined with riding coordinates:
 C6(H6), C7(H7), C8(H8), C9(H9), C10(H10), C12(H12), C13(H13A), C14(H14),
 C15(H15), C16(H16), C18(H18), C19(H19), C20(H20), C21(H21), C22(H22),
 C25B(H25B), C26B(H26B), C27B(H27B), C28B(H28B), C29B(H29B), C27A(H3A),
 C25A(H00W), C26A(H00Z), C28A(H44A), C29A(H0)
4.d Idealised Me refined as rotating group:
 C2B(H2BA,H2BB,H2BC), C4B(H4BA,H4BB,H4BC), C4A(H45A,H45B,H45C), C4C(H11A,H11B,
 H11C), C2A(H8A,H8B,H8C), C2C(H8AA,H8AB,H8AC)
;
_olex2_submission_special_instructions 'No special instructions were received'

loop_
_space_group_symop_operation_xyz
'x, y, z'
'-x+1/2, y+1/2, -z+1/2'
'-x, -y, -z'
'x-1/2, -y-1/2, z-1/2'

loop_
_atom_site_label
_atom_site_type_symbol
_atom_site_fract_x
_atom_site_fract_y
_atom_site_fract_z
_atom_site_U_iso_or_equiv
_atom_site_adp_type
_atom_site_occupancy
_atom_site_site_symmetry_order
_atom_site_calc_flag
_atom_site_refinement_flags_posn
_atom_site_refinement_flags_adp
_atom_site_refinement_flags_occupancy
_atom_site_disorder_assembly
_atom_site_disorder_group
Au1 Au 0.56128(2) 0.56830(2) 0.54426(2) 0.02036(3) Uani 1 1 d . . . . .
P1 P 0.57190(5) 0.50117(4) 0.68164(4) 0.01978(12) Uani 1 1 d . . . . .
P2 P 0.41588(5) 0.37554(4) 0.59222(4) 0.01930(12) Uani 1 1 d . . . . .
N1 N 0.51346(15) 0.39672(14) 0.67719(14) 0.0213(4) Uani 1 1 d . . . . .
C1B C 0.5641(7) 0.3224(6) 0.7415(6) 0.0199(10) Uani 0.348(3) 1 d . . P A 2
H1B H 0.619328 0.355968 0.781394 0.024 Uiso 0.348(3) 1 calc R U P A 2
C2B C 0.6166(10) 0.2471(9) 0.7039(7) 0.036(3) Uani 0.348(3) 1 d . U P A 2
H2BA H 0.569255 0.196478 0.686150 0.053 Uiso 0.348(3) 1 calc R U P A 2
H2BB H 0.672997 0.225217 0.748602 0.053 Uiso 0.348(3) 1 calc R U P A 2
H2BC H 0.642316 0.269745 0.652129 0.053 Uiso 0.348(3) 1 calc R U P A 2
C3B C 0.4895(15) 0.2934(19) 0.8040(19) 0.033(3) Uani 0.348(3) 1 d . . P A 2
H3BA H 0.462914 0.348988 0.829151 0.040 Uiso 0.348(3) 1 calc R U P A 2
H3BB H 0.431729 0.259448 0.769478 0.040 Uiso 0.348(3) 1 calc R U P A 2
C4B C 0.5428(8) 0.2333(7) 0.8780(6) 0.045(3) Uani 0.348(3) 1 d . . P A 2
H4BA H 0.567612 0.177634 0.852979 0.068 Uiso 0.348(3) 1 calc R U P A 2
H4BB H 0.495665 0.216217 0.916932 0.068 Uiso 0.348(3) 1 calc R U P A 2
H4BC H 0.599902 0.267098 0.912095 0.068 Uiso 0.348(3) 1 calc R U P A 2
C5 C 0.5304(2) 0.57149(18) 0.76523(17) 0.0261(5) Uani 1 1 d . . . . .
C6 C 0.4879(2) 0.6558(2) 0.7398(2) 0.0371(7) Uani 1 1 d . . . . .
H6 H 0.482163 0.675312 0.680037 0.044 Uiso 1 1 calc R U . . .
C7 C 0.4535(3) 0.7124(2) 0.8012(2) 0.0461(8) Uani 1 1 d . . . . .
H7 H 0.424414 0.770457 0.783026 0.055 Uiso 1 1 calc R U . . .
C8 C 0.4612(2) 0.6851(2) 0.8870(2) 0.0428(8) Uani 1 1 d . . . . .
H8 H 0.435664 0.723284 0.928138 0.051 Uiso 1 1 calc R U . . .
C9 C 0.5057(3) 0.6028(3) 0.9141(2) 0.0535(9) Uani 1 1 d . . . . .
H9 H 0.512013 0.584626 0.974338 0.064 Uiso 1 1 calc R U . . .
C10 C 0.5415(3) 0.5455(2) 0.8543(2) 0.0495(9) Uani 1 1 d . . . . .
H10 H 0.573473 0.489043 0.873785 0.059 Uiso 1 1 calc R U . . .
C11 C 0.70441(19) 0.4775(2) 0.71811(17) 0.0263(5) Uani 1 1 d . . . . .
C12 C 0.7619(2) 0.5212(2) 0.79030(19) 0.0315(6) Uani 1 1 d . . . . .
H12 H 0.730885 0.562212 0.825420 0.038 Uiso 1 1 calc R U . . .
C13 C 0.8649(2) 0.5047(2) 0.8110(2) 0.0447(8) Uani 1 1 d . . . . .
H13A H 0.904169 0.534699 0.860568 0.054 Uiso 1 1 calc R U . . .
C14 C 0.9104(2) 0.4462(3) 0.7614(2) 0.0581(11) Uani 1 1 d . . . . .
H14 H 0.980787 0.434691 0.776846 0.070 Uiso 1 1 calc R U . . .
C15 C 0.8540(3) 0.4034(4) 0.6886(3) 0.0779(16) Uani 1 1 d . . . . .
H15 H 0.885685 0.362445 0.653931 0.093 Uiso 1 1 calc R U . . .
C16 C 0.7516(2) 0.4201(3) 0.6659(2) 0.0586(12) Uani 1 1 d . . . . .
H16 H 0.713462 0.392277 0.614521 0.070 Uiso 1 1 calc R U . . .
C17 C 0.39397(19) 0.25333(17) 0.58070(17) 0.0230(5) Uani 1 1 d . . . . .
C18 C 0.4520(2) 0.20576(19) 0.52865(19) 0.0293(6) Uani 1 1 d . . . . .
H18 H 0.504383 0.236648 0.506498 0.035 Uiso 1 1 calc R U . . .
C19 C 0.4332(2) 0.1139(2) 0.5093(2) 0.0359(7) Uani 1 1 d . . . . .
H19 H 0.473912 0.081182 0.475364 0.043 Uiso 1 1 calc R U . . .
C20 C 0.3552(3) 0.0695(2) 0.5394(2) 0.0430(8) Uani 1 1 d . . . . .
H20 H 0.341438 0.006741 0.524917 0.052 Uiso 1 1 calc R U . . .
C21 C 0.2972(2) 0.1161(2) 0.5905(2) 0.0420(8) Uani 1 1 d . . . . .
H21 H 0.244020 0.085075 0.611325 0.050 Uiso 1 1 calc R U . . .
C22 C 0.3163(2) 0.2083(2) 0.6117(2) 0.0331(6) Uani 1 1 d . . . . .
H22 H 0.276442 0.240209 0.647117 0.040 Uiso 1 1 calc R U . . .
C24 C 0.29978(19) 0.42403(18) 0.61521(17) 0.0237(5) Uani 1 1 d . . . . .
C25B C 0.2859(5) 0.4746(7) 0.6867(5) 0.0419(18) Uani 0.602(10) 1 d . . P B 2
H25B H 0.341226 0.484602 0.733668 0.050 Uiso 0.602(10) 1 calc R U P B 2
C26B C 0.1921(6) 0.5117(8) 0.6919(6) 0.057(2) Uani 0.602(10) 1 d . . P B 2
H26B H 0.185231 0.549600 0.740910 0.069 Uiso 0.602(10) 1 calc R U P B 2
C27B C 0.1077(9) 0.4942(11) 0.6264(8) 0.0336(18) Uani 0.602(10) 1 d . . P B 2
H27B H 0.043141 0.518285 0.630584 0.040 Uiso 0.602(10) 1 calc R U P B 2
C28B C 0.1213(5) 0.4424(6) 0.5576(4) 0.050(2) Uani 0.602(10) 1 d . . P B 2
H28B H 0.064850 0.429631 0.512354 0.060 Uiso 0.602(10) 1 calc R U P B 2
C29B C 0.2140(4) 0.4067(6) 0.5499(4) 0.044(2) Uani 0.602(10) 1 d . . P B 2
H29B H 0.220170 0.370030 0.499909 0.053 Uiso 0.602(10) 1 calc R U P B 2
Sb1 Sb 0.73294(2) 0.21900(2) 0.44229(2) 0.03643(5) Uani 1 1 d . . . . .
F1 F 0.71489(18) 0.17097(17) 0.55153(14) 0.0652(7) Uani 1 1 d . . . . .
F2 F 0.74881(16) 0.26466(15) 0.33193(13) 0.0509(5) Uani 1 1 d . . . . .
F3 F 0.85191(16) 0.27654(16) 0.49534(15) 0.0594(6) Uani 1 1 d . . . . .
F4 F 0.61132(16) 0.16286(14) 0.38947(14) 0.0533(5) Uani 1 1 d . . . . .
F5 F 0.65818(14) 0.32335(13) 0.46311(12) 0.0438(4) Uani 1 1 d . . . . .
F6 F 0.80243(18) 0.11129(15) 0.42258(15) 0.0608(6) Uani 1 1 d . . . . .
C4A C 0.6574(8) 0.2151(6) 0.8316(6) 0.061(2) Uani 0.479(3) 1 d . U P A 1
H45A H 0.681438 0.152570 0.823415 0.091 Uiso 0.479(3) 1 calc R U P A 1
H45B H 0.620809 0.215775 0.881248 0.091 Uiso 0.479(3) 1 calc R U P A 1
H45C H 0.715237 0.256999 0.844212 0.091 Uiso 0.479(3) 1 calc R U P A 1
C27A C 0.1263(16) 0.5043(19) 0.6474(14) 0.0336(18) Uani 0.398(10) 1 d . . P B 1
H3A H 0.068472 0.535097 0.660203 0.040 Uiso 0.398(10) 1 calc R U P B 1
C25A C 0.2773(7) 0.4259(7) 0.6981(6) 0.032(2) Uani 0.398(10) 1 d . . P B 1
H00W H 0.323981 0.401894 0.746620 0.038 Uiso 0.398(10) 1 calc R U P B 1
C1A C 0.5475(5) 0.3368(6) 0.7595(5) 0.0199(10) Uani 0.479(3) 1 d . . P A 1
H00L H 0.602238 0.371163 0.799044 0.024 Uiso 0.479(3) 1 calc R U P A 1
C3C C 0.623(2) 0.260(2) 0.726(2) 0.0350(17) Uani 0.173(3) 1 d . . P A 3
H12A H 0.588833 0.202589 0.700369 0.042 Uiso 0.173(3) 1 calc R U P A 3
H12B H 0.650590 0.291343 0.678652 0.042 Uiso 0.173(3) 1 calc R U P A 3
C1C C 0.5249(14) 0.3383(15) 0.7668(13) 0.0199(10) Uani 0.173(3) 1 d . U P A 3
H13 H 0.561836 0.377189 0.815983 0.024 Uiso 0.173(3) 1 calc R U P A 3
C4C C 0.708(2) 0.2348(18) 0.8015(16) 0.061(2) Uani 0.173(3) 1 d . . P A 3
H11A H 0.748320 0.185026 0.782755 0.091 Uiso 0.173(3) 1 calc R U P A 3
H11B H 0.679507 0.214687 0.852800 0.091 Uiso 0.173(3) 1 calc R U P A 3
H11C H 0.750751 0.288871 0.817688 0.091 Uiso 0.173(3) 1 calc R U P A 3
C2A C 0.4502(7) 0.3286(6) 0.8130(7) 0.0363(18) Uani 0.479(3) 1 d . . P A 1
H8A H 0.429763 0.390230 0.828545 0.054 Uiso 0.479(3) 1 calc R U P A 1
H8B H 0.470388 0.292250 0.867096 0.054 Uiso 0.479(3) 1 calc R U P A 1
H8C H 0.393435 0.298319 0.774712 0.054 Uiso 0.479(3) 1 calc R U P A 1
C26A C 0.1866(8) 0.4625(8) 0.7120(7) 0.035(2) Uani 0.398(10) 1 d . . P B 1
H00Z H 0.167916 0.457401 0.768616 0.042 Uiso 0.398(10) 1 calc R U P B 1
C2C C 0.474(4) 0.294(5) 0.794(3) 0.0363(18) Uani 0.173(3) 1 d . . P A 3
H8AA H 0.445063 0.248714 0.749847 0.054 Uiso 0.173(3) 1 calc R U P A 3
H8AB H 0.419909 0.331471 0.811098 0.054 Uiso 0.173(3) 1 calc R U P A 3
H8AC H 0.511147 0.262801 0.846593 0.054 Uiso 0.173(3) 1 calc R U P A 3
C28A C 0.1443(7) 0.5053(10) 0.5582(7) 0.054(3) Uani 0.398(10) 1 d . U P B 1
H44A H 0.096968 0.530335 0.510746 0.065 Uiso 0.398(10) 1 calc R U P B 1
C3A C 0.5862(7) 0.2464(5) 0.7462(5) 0.0350(17) Uani 0.479(3) 1 d . . P A 1
H00C H 0.623441 0.247763 0.696241 0.042 Uiso 0.479(3) 1 calc R U P A 1
H00D H 0.529518 0.202420 0.731432 0.042 Uiso 0.479(3) 1 calc R U P A 1
C29A C 0.2364(6) 0.4669(9) 0.5453(6) 0.040(3) Uani 0.398(10) 1 d . U P B 1
H0 H 0.255383 0.470272 0.488723 0.049 Uiso 0.398(10) 1 calc R U P B 1

loop_
_atom_site_aniso_label
_atom_site_aniso_U_11
_atom_site_aniso_U_22
_atom_site_aniso_U_33
_atom_site_aniso_U_23
_atom_site_aniso_U_13
_atom_site_aniso_U_12
Au1 0.01993(5) 0.02091(5) 0.01959(5) -0.00049(4) 0.00182(3) -0.00458(4)
P1 0.0185(3) 0.0217(3) 0.0189(3) -0.0010(2) 0.0025(2) -0.0020(2)
P2 0.0174(3) 0.0200(3) 0.0203(3) -0.0002(2) 0.0028(2) -0.0020(2)
N1 0.0200(10) 0.0209(10) 0.0213(10) 0.0028(8) -0.0010(8) -0.0018(8)
C1B 0.0198(13) 0.0205(11) 0.0192(12) 0.0012(9) 0.0030(9) 0.0006(9)
C2B 0.036(3) 0.035(3) 0.035(3) -0.0006(19) 0.004(2) 0.0055(18)
C3B 0.020(7) 0.038(5) 0.036(7) 0.018(5) -0.011(5) -0.009(5)
C4B 0.049(6) 0.051(6) 0.035(5) 0.026(4) 0.001(4) -0.008(5)
C5 0.0268(13) 0.0274(13) 0.0246(13) -0.0035(10) 0.0058(10) -0.0008(11)
C6 0.0404(17) 0.0406(17) 0.0269(14) -0.0062(12) -0.0030(12) 0.0123(13)
C7 0.0450(19) 0.0457(19) 0.0436(19) -0.0141(15) -0.0028(15) 0.0187(15)
C8 0.0301(16) 0.055(2) 0.0434(19) -0.0229(16) 0.0084(14) 0.0026(14)
C9 0.075(3) 0.057(2) 0.0354(18) -0.0044(16) 0.0278(18) 0.004(2)
C10 0.077(3) 0.0423(19) 0.0348(17) 0.0055(14) 0.0257(17) 0.0105(17)
C11 0.0178(12) 0.0382(15) 0.0226(13) 0.0006(11) 0.0026(10) -0.0028(11)
C12 0.0315(15) 0.0310(15) 0.0277(14) 0.0045(11) -0.0060(11) -0.0070(12)
C13 0.0326(16) 0.054(2) 0.0396(18) 0.0153(15) -0.0139(14) -0.0160(15)
C14 0.0191(15) 0.109(3) 0.043(2) 0.016(2) -0.0012(14) 0.0033(18)
C15 0.0318(19) 0.156(5) 0.043(2) -0.021(3) -0.0006(16) 0.034(2)
C16 0.0254(16) 0.109(3) 0.0369(18) -0.028(2) -0.0055(13) 0.0189(18)
C17 0.0210(12) 0.0207(12) 0.0267(13) 0.0007(10) 0.0024(10) -0.0016(9)
C18 0.0307(14) 0.0263(13) 0.0311(14) -0.0008(11) 0.0060(11) 0.0011(11)
C19 0.0412(17) 0.0249(14) 0.0413(17) -0.0070(12) 0.0068(13) 0.0051(12)
C20 0.0458(18) 0.0202(14) 0.060(2) -0.0041(14) 0.0029(16) -0.0022(13)
C21 0.0337(16) 0.0284(15) 0.065(2) 0.0004(15) 0.0124(15) -0.0116(13)
C22 0.0284(14) 0.0283(14) 0.0447(17) -0.0011(12) 0.0124(13) -0.0041(11)
C24 0.0214(12) 0.0243(13) 0.0251(13) 0.0006(10) 0.0033(10) 0.0000(10)
C25B 0.023(3) 0.069(5) 0.033(3) -0.020(4) 0.004(2) 0.000(3)
C26B 0.038(4) 0.089(7) 0.048(5) -0.032(5) 0.015(3) 0.009(4)
C27B 0.015(5) 0.050(4) 0.032(6) -0.007(4) -0.003(3) 0.005(4)
C28B 0.031(3) 0.062(5) 0.050(4) -0.016(3) -0.011(2) 0.019(3)
C29B 0.030(3) 0.063(5) 0.033(3) -0.025(3) -0.008(2) 0.016(3)
Sb1 0.04296(12) 0.03808(11) 0.02924(10) 0.00665(8) 0.00915(8) 0.01405(9)
F1 0.0797(16) 0.0797(16) 0.0400(12) 0.0275(11) 0.0212(11) 0.0250(13)
F2 0.0556(12) 0.0618(13) 0.0387(11) 0.0175(9) 0.0181(9) 0.0170(10)
F3 0.0424(12) 0.0653(14) 0.0645(14) 0.0025(11) -0.0062(10) 0.0124(10)
F4 0.0571(13) 0.0450(11) 0.0560(13) 0.0006(10) 0.0052(10) 0.0004(10)
F5 0.0437(11) 0.0440(11) 0.0428(11) -0.0023(8) 0.0059(8) 0.0154(8)
F6 0.0764(15) 0.0484(12) 0.0581(13) 0.0052(10) 0.0136(11) 0.0336(11)
C4A 0.078(6) 0.048(4) 0.046(4) -0.002(3) -0.014(4) 0.028(4)
C27A 0.015(5) 0.050(4) 0.032(6) -0.007(4) -0.003(3) 0.005(4)
C25A 0.036(5) 0.036(5) 0.025(4) 0.005(4) 0.010(3) 0.012(4)
C1A 0.0198(13) 0.0205(11) 0.0192(12) 0.0012(9) 0.0030(9) 0.0006(9)
C3C 0.047(5) 0.028(3) 0.026(4) 0.003(3) -0.005(3) 0.006(3)
C1C 0.0198(13) 0.0205(11) 0.0192(12) 0.0012(9) 0.0030(9) 0.0006(9)
C4C 0.078(6) 0.048(4) 0.046(4) -0.002(3) -0.014(4) 0.028(4)
C2A 0.039(5) 0.053(5) 0.018(4) 0.006(4) 0.008(3) -0.013(4)
C26A 0.033(4) 0.044(6) 0.029(4) -0.001(4) 0.012(3) 0.009(4)
C2C 0.039(5) 0.053(5) 0.018(4) 0.006(4) 0.008(3) -0.013(4)
C28A 0.040(5) 0.069(7) 0.056(5) 0.031(5) 0.015(4) 0.024(5)
C3A 0.047(5) 0.028(3) 0.026(4) 0.003(3) -0.005(3) 0.006(3)
C29A 0.023(4) 0.062(6) 0.039(4) 0.021(4) 0.014(3) 0.007(4)

loop_
_atom_type_symbol
_atom_type_description
_atom_type_scat_dispersion_real
_atom_type_scat_dispersion_imag
_atom_type_scat_source
C C 0.0033 0.0016 'International Tables Vol C Tables 4.2.6.8 and 6.1.1.4'
H H 0.0000 0.0000 'International Tables Vol C Tables 4.2.6.8 and 6.1.1.4'
Au Au -2.0133 8.8022 'International Tables Vol C Tables 4.2.6.8 and 6.1.1.4'
F F 0.0171 0.0103 'International Tables Vol C Tables 4.2.6.8 and 6.1.1.4'
N N 0.0061 0.0033 'International Tables Vol C Tables 4.2.6.8 and 6.1.1.4'
P P 0.1023 0.0942 'International Tables Vol C Tables 4.2.6.8 and 6.1.1.4'
Sb Sb -0.5866 1.5461 'International Tables Vol C Tables 4.2.6.8 and 6.1.1.4'

loop_
_geom_angle_atom_site_label_1
_geom_angle_atom_site_label_2
_geom_angle_atom_site_label_3
_geom_angle
_geom_angle_site_symmetry_1
_geom_angle_site_symmetry_3
_geom_angle_publ_flag
P1 Au1 Au1 94.472(18) . 3_666 ?
P1 Au1 P2 168.19(2) . 3_666 ?
P2 Au1 Au1 88.511(17) 3_666 3_666 ?
N1 P1 Au1 112.85(7) . . ?
N1 P1 C5 109.41(12) . . ?
N1 P1 C11 105.41(12) . . ?
C5 P1 Au1 115.74(9) . . ?
C11 P1 Au1 105.01(9) . . ?
C11 P1 C5 107.67(13) . . ?
N1 P2 Au1 114.69(8) . 3_666 ?
N1 P2 C17 110.04(11) . . ?
N1 P2 C24 110.79(11) . . ?
C17 P2 Au1 107.70(9) . 3_666 ?
C17 P2 C24 105.74(12) . . ?
C24 P2 Au1 107.44(9) . 3_666 ?
P2 N1 P1 118.55(12) . . ?
C1B N1 P1 116.8(4) . . ?
C1B N1 P2 123.8(4) . . ?
C1A N1 P1 113.9(3) . . ?
C1A N1 P2 127.0(3) . . ?
C1C N1 P1 117.8(8) . . ?
C1C N1 P2 120.2(8) . . ?
N1 C1B H1B 104.2 . . ?
N1 C1B C3B 108.8(9) . . ?
C2B C1B N1 117.3(7) . . ?
C2B C1B H1B 104.2 . . ?
C2B C1B C3B 116.4(13) . . ?
C3B C1B H1B 104.2 . . ?
C1B C2B H2BA 109.5 . . ?
C1B C2B H2BB 109.5 . . ?
C1B C2B H2BC 109.5 . . ?
H2BA C2B H2BB 109.5 . . ?
H2BA C2B H2BC 109.5 . . ?
H2BB C2B H2BC 109.5 . . ?
C1B C3B H3BA 109.6 . . ?
C1B C3B H3BB 109.6 . . ?
H3BA C3B H3BB 108.1 . . ?
C4B C3B C1B 110.2(14) . . ?
C4B C3B H3BA 109.6 . . ?
C4B C3B H3BB 109.6 . . ?
C3B C4B H4BA 109.5 . . ?
C3B C4B H4BB 109.5 . . ?
C3B C4B H4BC 109.5 . . ?
H4BA C4B H4BB 109.5 . . ?
H4BA C4B H4BC 109.5 . . ?
H4BB C4B H4BC 109.5 . . ?
C6 C5 P1 117.9(2) . . ?
C6 C5 C10 118.8(3) . . ?
C10 C5 P1 123.3(2) . . ?
C5 C6 H6 119.8 . . ?
C5 C6 C7 120.4(3) . . ?
C7 C6 H6 119.8 . . ?
C6 C7 H7 119.8 . . ?
C8 C7 C6 120.4(3) . . ?
C8 C7 H7 119.8 . . ?
C7 C8 H8 120.0 . . ?
C7 C8 C9 120.1(3) . . ?
C9 C8 H8 120.0 . . ?
C8 C9 H9 119.7 . . ?
C8 C9 C10 120.6(3) . . ?
C10 C9 H9 119.7 . . ?
C5 C10 H10 120.1 . . ?
C9 C10 C5 119.7(3) . . ?
C9 C10 H10 120.1 . . ?
C12 C11 P1 122.6(2) . . ?
C12 C11 C16 119.3(3) . . ?
C16 C11 P1 117.8(2) . . ?
C11 C12 H12 120.2 . . ?
C11 C12 C13 119.7(3) . . ?
C13 C12 H12 120.2 . . ?
C12 C13 H13A 119.6 . . ?
C14 C13 C12 120.8(3) . . ?
C14 C13 H13A 119.6 . . ?
C13 C14 H14 120.1 . . ?
C13 C14 C15 119.9(3) . . ?
C15 C14 H14 120.1 . . ?
C14 C15 H15 119.9 . . ?
C14 C15 C16 120.2(4) . . ?
C16 C15 H15 119.9 . . ?
C11 C16 H16 120.0 . . ?
C15 C16 C11 120.0(3) . . ?
C15 C16 H16 120.0 . . ?
C18 C17 P2 116.4(2) . . ?
C22 C17 P2 123.4(2) . . ?
C22 C17 C18 119.8(2) . . ?
C17 C18 H18 120.0 . . ?
C19 C18 C17 120.1(3) . . ?
C19 C18 H18 120.0 . . ?
C18 C19 H19 120.0 . . ?
C20 C19 C18 120.0(3) . . ?
C20 C19 H19 120.0 . . ?
C19 C20 H20 119.9 . . ?
C21 C20 C19 120.2(3) . . ?
C21 C20 H20 119.9 . . ?
C20 C21 H21 119.8 . . ?
C20 C21 C22 120.4(3) . . ?
C22 C21 H21 119.8 . . ?
C17 C22 C21 119.4(3) . . ?
C17 C22 H22 120.3 . . ?
C21 C22 H22 120.3 . . ?
C25B C24 P2 128.1(3) . . ?
C25B C24 C29B 117.1(4) . . ?
C29B C24 P2 114.7(3) . . ?
C25A C24 P2 122.5(4) . . ?
C25A C24 C29A 120.2(5) . . ?
C29A C24 P2 117.1(4) . . ?
C24 C25B H25B 119.5 . . ?
C24 C25B C26B 121.0(6) . . ?
C26B C25B H25B 119.5 . . ?
C25B C26B H26B 119.4 . . ?
C25B C26B C27B 121.1(9) . . ?
C27B C26B H26B 119.4 . . ?
C26B C27B H27B 121.3 . . ?
C28B C27B C26B 117.5(11) . . ?
C28B C27B H27B 121.3 . . ?
C27B C28B H28B 118.8 . . ?
C27B C28B C29B 122.4(7) . . ?
C29B C28B H28B 118.8 . . ?
C24 C29B H29B 119.6 . . ?
C28B C29B C24 120.8(5) . . ?
C28B C29B H29B 119.6 . . ?
F1 Sb1 F4 88.86(11) . . ?
F1 Sb1 F5 89.34(9) . . ?
F1 Sb1 F6 89.00(10) . . ?
F2 Sb1 F1 178.58(11) . . ?
F2 Sb1 F4 89.82(10) . . ?
F2 Sb1 F5 91.15(9) . . ?
F2 Sb1 F6 90.46(9) . . ?
F3 Sb1 F1 90.96(11) . . ?
F3 Sb1 F2 90.37(10) . . ?
F3 Sb1 F4 178.85(10) . . ?
F3 Sb1 F5 90.47(9) . . ?
F3 Sb1 F6 91.75(10) . . ?
F4 Sb1 F5 88.39(9) . . ?
F6 Sb1 F4 89.39(10) . . ?
F6 Sb1 F5 177.25(10) . . ?
H45A C4A H45B 109.5 . . ?
H45A C4A H45C 109.5 . . ?
H45B C4A H45C 109.5 . . ?
C3A C4A H45A 109.5 . . ?
C3A C4A H45B 109.5 . . ?
C3A C4A H45C 109.5 . . ?
C26A C27A H3A 118.7 . . ?
C26A C27A C28A 123(2) . . ?
C28A C27A H3A 118.7 . . ?
C24 C25A H00W 119.9 . . ?
C24 C25A C26A 120.3(8) . . ?
C26A C25A H00W 119.9 . . ?
N1 C1A H00L 107.1 . . ?
N1 C1A C2A 107.6(6) . . ?
C2A C1A H00L 107.1 . . ?
C3A C1A N1 117.6(6) . . ?
C3A C1A H00L 107.1 . . ?
C3A C1A C2A 109.8(7) . . ?
H12A C3C H12B 108.1 . . ?
C1C C3C H12A 109.5 . . ?
C1C C3C H12B 109.5 . . ?
C4C C3C H12A 109.5 . . ?
C4C C3C H12B 109.5 . . ?
C4C C3C C1C 111(2) . . ?
N1 C1C C3C 90.0(12) . . ?
N1 C1C H13 107.8 . . ?
C3C C1C H13 107.8 . . ?
C2C C1C N1 133(3) . . ?
C2C C1C C3C 107(4) . . ?
C2C C1C H13 107.8 . . ?
C3C C4C H11A 109.5 . . ?
C3C C4C H11B 109.5 . . ?
C3C C4C H11C 109.5 . . ?
H11A C4C H11B 109.5 . . ?
H11A C4C H11C 109.5 . . ?
H11B C4C H11C 109.5 . . ?
C1A C2A H8A 109.5 . . ?
C1A C2A H8B 109.5 . . ?
C1A C2A H8C 109.5 . . ?
H8A C2A H8B 109.5 . . ?
H8A C2A H8C 109.5 . . ?
H8B C2A H8C 109.5 . . ?
C27A C26A C25A 120.3(14) . . ?
C27A C26A H00Z 119.9 . . ?
C25A C26A H00Z 119.9 . . ?
C1C C2C H8AA 109.5 . . ?
C1C C2C H8AB 109.5 . . ?
C1C C2C H8AC 109.5 . . ?
H8AA C2C H8AB 109.5 . . ?
H8AA C2C H8AC 109.5 . . ?
H8AB C2C H8AC 109.5 . . ?
C27A C28A H44A 122.1 . . ?
C29A C28A C27A 115.9(12) . . ?
C29A C28A H44A 122.1 . . ?
C4A C3A H00C 109.8 . . ?
C4A C3A H00D 109.8 . . ?
C1A C3A C4A 109.5(7) . . ?
C1A C3A H00C 109.8 . . ?
C1A C3A H00D 109.8 . . ?
H00C C3A H00D 108.2 . . ?
C24 C29A C28A 120.2(7) . . ?
C24 C29A H0 119.9 . . ?
C28A C29A H0 119.9 . . ?

loop_
_geom_bond_atom_site_label_1
_geom_bond_atom_site_label_2
_geom_bond_distance
_geom_bond_site_symmetry_2
_geom_bond_publ_flag
Au1 Au1 2.7752(3) 3_666 ?
Au1 P1 2.3044(7) . ?
Au1 P2 2.3199(7) 3_666 ?
P1 N1 1.706(2) . ?
P1 C5 1.806(3) . ?
P1 C11 1.804(3) . ?
P2 N1 1.704(2) . ?
P2 C17 1.804(3) . ?
P2 C24 1.807(3) . ?
N1 C1B 1.537(9) . ?
N1 C1A 1.534(8) . ?
N1 C1C 1.60(2) . ?
C1B H1B 1.0000 . ?
C1B C2B 1.476(13) . ?
C1B C3B 1.57(3) . ?
C2B H2BA 0.9800 . ?
C2B H2BB 0.9800 . ?
C2B H2BC 0.9800 . ?
C3B H3BA 0.9900 . ?
C3B H3BB 0.9900 . ?
C3B C4B 1.51(2) . ?
C4B H4BA 0.9800 . ?
C4B H4BB 0.9800 . ?
C4B H4BC 0.9800 . ?
C5 C6 1.378(4) . ?
C5 C10 1.400(4) . ?
C6 H6 0.9500 . ?
C6 C7 1.393(4) . ?
C7 H7 0.9500 . ?
C7 C8 1.362(5) . ?
C8 H8 0.9500 . ?
C8 C9 1.370(5) . ?
C9 H9 0.9500 . ?
C9 C10 1.388(5) . ?
C10 H10 0.9500 . ?
C11 C12 1.386(4) . ?
C11 C16 1.388(4) . ?
C12 H12 0.9500 . ?
C12 C13 1.387(4) . ?
C13 H13A 0.9500 . ?
C13 C14 1.359(5) . ?
C14 H14 0.9500 . ?
C14 C15 1.381(6) . ?
C15 H15 0.9500 . ?
C15 C16 1.381(5) . ?
C16 H16 0.9500 . ?
C17 C18 1.397(4) . ?
C17 C22 1.389(4) . ?
C18 H18 0.9500 . ?
C18 C19 1.382(4) . ?
C19 H19 0.9500 . ?
C19 C20 1.381(5) . ?
C20 H20 0.9500 . ?
C20 C21 1.380(5) . ?
C21 H21 0.9500 . ?
C21 C22 1.392(4) . ?
C22 H22 0.9500 . ?
C24 C25B 1.361(7) . ?
C24 C29B 1.409(6) . ?
C24 C25A 1.360(9) . ?
C24 C29A 1.392(8) . ?
C25B H25B 0.9500 . ?
C25B C26B 1.389(9) . ?
C26B H26B 0.9500 . ?
C26B C27B 1.399(11) . ?
C27B H27B 0.9500 . ?
C27B C28B 1.337(14) . ?
C28B H28B 0.9500 . ?
C28B C29B 1.377(8) . ?
C29B H29B 0.9500 . ?
Sb1 F1 1.872(2) . ?
Sb1 F2 1.8671(18) . ?
Sb1 F3 1.860(2) . ?
Sb1 F4 1.878(2) . ?
Sb1 F5 1.8797(18) . ?
Sb1 F6 1.8767(19) . ?
C4A H45A 0.9800 . ?
C4A H45B 0.9800 . ?
C4A H45C 0.9800 . ?
C4A C3A 1.546(10) . ?
C27A H3A 0.9500 . ?
C27A C26A 1.31(2) . ?
C27A C28A 1.43(3) . ?
C25A H00W 0.9500 . ?
C25A C26A 1.384(13) . ?
C1A H00L 1.0000 . ?
C1A C2A 1.672(10) . ?
C1A C3A 1.442(11) . ?
C3C H12A 0.9900 . ?
C3C H12B 0.9900 . ?
C3C C1C 1.93(4) . ?
C3C C4C 1.52(4) . ?
C1C H13 1.0000 . ?
C1C C2C 1.08(6) . ?
C4C H11A 0.9800 . ?
C4C H11B 0.9800 . ?
C4C H11C 0.9800 . ?
C2A H8A 0.9800 . ?
C2A H8B 0.9800 . ?
C2A H8C 0.9800 . ?
C26A H00Z 0.9500 . ?
C2C H8AA 0.9800 . ?
C2C H8AB 0.9800 . ?
C2C H8AC 0.9800 . ?
C28A H44A 0.9500 . ?
C28A C29A 1.406(12) . ?
C3A H00C 0.9900 . ?
C3A H00D 0.9900 . ?
C29A H0 0.9500 . ?

loop_
_geom_torsion_atom_site_label_1
_geom_torsion_atom_site_label_2
_geom_torsion_atom_site_label_3
_geom_torsion_atom_site_label_4
_geom_torsion
_geom_torsion_site_symmetry_1
_geom_torsion_site_symmetry_2
_geom_torsion_site_symmetry_3
_geom_torsion_site_symmetry_4
_geom_torsion_publ_flag
Au1 P1 N1 P2 -27.00(15) . . . . ?
Au1 P1 N1 C1B 143.0(4) . . . . ?
Au1 P1 N1 C1A 160.9(3) . . . . ?
Au1 P1 N1 C1C 173.9(7) . . . . ?
Au1 P1 C5 C6 5.4(3) . . . . ?
Au1 P1 C5 C10 -173.0(3) . . . . ?
Au1 P1 C11 C12 114.0(2) . . . . ?
Au1 P1 C11 C16 -59.3(3) . . . . ?
Au1 P2 N1 P1 39.91(15) 3_666 . . . ?
Au1 P2 N1 C1B -129.4(4) 3_666 . . . ?
Au1 P2 N1 C1A -149.2(3) 3_666 . . . ?
Au1 P2 N1 C1C -161.6(8) 3_666 . . . ?
Au1 P2 C17 C18 39.7(2) 3_666 . . . ?
Au1 P2 C17 C22 -132.7(2) 3_666 . . . ?
Au1 P2 C24 C25B -123.4(6) 3_666 . . . ?
Au1 P2 C24 C29B 56.4(5) 3_666 . . . ?
Au1 P2 C24 C25A -161.9(6) 3_666 . . . ?
Au1 P2 C24 C29A 13.0(6) 3_666 . . . ?
P1 N1 C1B C2B -106.0(8) . . . . ?
P1 N1 C1B C3B 119.2(12) . . . . ?
P1 N1 C1A C2A 111.5(5) . . . . ?
P1 N1 C1A C3A -124.0(6) . . . . ?
P1 N1 C1C C3C -103.3(11) . . . . ?
P1 N1 C1C C2C 143(6) . . . . ?
P1 C5 C6 C7 179.2(3) . . . . ?
P1 C5 C10 C9 -178.7(3) . . . . ?
P1 C11 C12 C13 -175.4(2) . . . . ?
P1 C11 C16 C15 176.8(4) . . . . ?
P2 N1 C1B C2B 63.4(9) . . . . ?
P2 N1 C1B C3B -71.4(12) . . . . ?
P2 N1 C1A C2A -59.8(6) . . . . ?
P2 N1 C1A C3A 64.7(7) . . . . ?
P2 N1 C1C C3C 98.0(11) . . . . ?
P2 N1 C1C C2C -16(6) . . . . ?
P2 C17 C18 C19 -173.7(2) . . . . ?
P2 C17 C22 C21 172.1(2) . . . . ?
P2 C24 C25B C26B 176.1(6) . . . . ?
P2 C24 C29B C28B -177.8(6) . . . . ?
P2 C24 C25A C26A -179.0(7) . . . . ?
P2 C24 C29A C28A 179.3(8) . . . . ?
N1 P1 C5 C6 -123.5(2) . . . . ?
N1 P1 C5 C10 58.2(3) . . . . ?
N1 P1 C11 C12 -126.6(2) . . . . ?
N1 P1 C11 C16 60.1(3) . . . . ?
N1 P2 C17 C18 -86.0(2) . . . . ?
N1 P2 C17 C22 101.7(2) . . . . ?
N1 P2 C24 C25B 2.6(6) . . . . ?
N1 P2 C24 C29B -177.6(4) . . . . ?
N1 P2 C24 C25A -35.9(6) . . . . ?
N1 P2 C24 C29A 139.0(6) . . . . ?
N1 C1B C3B C4B -170.1(14) . . . . ?
N1 C1A C3A C4A 155.0(7) . . . . ?
C2B C1B C3B C4B 55(2) . . . . ?
C5 P1 N1 P2 103.41(15) . . . . ?
C5 P1 N1 C1B -86.6(4) . . . . ?
C5 P1 N1 C1A -68.7(3) . . . . ?
C5 P1 N1 C1C -55.6(7) . . . . ?
C5 P1 C11 C12 -9.8(3) . . . . ?
C5 P1 C11 C16 176.8(3) . . . . ?
C5 C6 C7 C8 -0.1(5) . . . . ?
C6 C5 C10 C9 3.0(5) . . . . ?
C6 C7 C8 C9 1.9(5) . . . . ?
C7 C8 C9 C10 -1.2(6) . . . . ?
C8 C9 C10 C5 -1.2(6) . . . . ?
C10 C5 C6 C7 -2.3(5) . . . . ?
C11 P1 N1 P2 -141.06(14) . . . . ?
C11 P1 N1 C1B 29.0(4) . . . . ?
C11 P1 N1 C1A 46.9(3) . . . . ?
C11 P1 N1 C1C 59.9(7) . . . . ?
C11 P1 C5 C6 122.5(2) . . . . ?
C11 P1 C5 C10 -55.9(3) . . . . ?
C11 C12 C13 C14 0.0(5) . . . . ?
C12 C11 C16 C15 3.2(6) . . . . ?
C12 C13 C14 C15 1.0(6) . . . . ?
C13 C14 C15 C16 0.1(7) . . . . ?
C14 C15 C16 C11 -2.2(8) . . . . ?
C16 C11 C12 C13 -2.1(5) . . . . ?
C17 P2 N1 P1 161.51(13) . . . . ?
C17 P2 N1 C1B -7.8(4) . . . . ?
C17 P2 N1 C1A -27.6(4) . . . . ?
C17 P2 N1 C1C -40.0(8) . . . . ?
C17 P2 C24 C25B 121.8(6) . . . . ?
C17 P2 C24 C29B -58.4(5) . . . . ?
C17 P2 C24 C25A 83.3(6) . . . . ?
C17 P2 C24 C29A -101.8(6) . . . . ?
C17 C18 C19 C20 1.8(5) . . . . ?
C18 C17 C22 C21 0.1(4) . . . . ?
C18 C19 C20 C21 -1.5(5) . . . . ?
C19 C20 C21 C22 0.4(5) . . . . ?
C20 C21 C22 C17 0.3(5) . . . . ?
C22 C17 C18 C19 -1.1(4) . . . . ?
C24 P2 N1 P1 -81.92(16) . . . . ?
C24 P2 N1 C1B 108.8(4) . . . . ?
C24 P2 N1 C1A 89.0(3) . . . . ?
C24 P2 N1 C1C 76.6(8) . . . . ?
C24 P2 C17 C18 154.3(2) . . . . ?
C24 P2 C17 C22 -18.0(3) . . . . ?
C24 C25B C26B C27B 3.5(16) . . . . ?
C24 C25A C26A C27A -7.1(19) . . . . ?
C25B C24 C29B C28B 2.0(10) . . . . ?
C25B C26B C27B C28B -2(2) . . . . ?
C26B C27B C28B C29B 0(2) . . . . ?
C27B C28B C29B C24 -0.2(14) . . . . ?
C29B C24 C25B C26B -3.6(10) . . . . ?
C27A C28A C29A C24 5.4(19) . . . . ?
C25A C24 C29A C28A -5.6(13) . . . . ?
C2A C1A C3A C4A -81.6(9) . . . . ?
C26A C27A C28A C29A -6(3) . . . . ?
C28A C27A C26A C25A 7(3) . . . . ?
C29A C24 C25A C26A 6.2(12) . . . . ?
